data_2239641
loop_
_publ_author_name
'Verma, Pratik'
'Sussman, Victor J.'
'Brennessel, William W.'
'Ellis, John E.'

_publ_section_title
;
 (\h^4^-Cyclooctatetraene)(\h^8^-cyclooctatetraene)iodidotantalum(V)
;
_journal_coeditor_code LH5707
_journal_issue 7
_journal_name_full 'Acta Crystallographica Section E'
_journal_page_first m245
_journal_page_last m246
_journal_paper_doi 10.1107/S1600536814012379
_journal_volume 70
_journal_year 2014
_chemical_formula_iupac '[Ta (C8 H8)2 I]'
_chemical_formula_moiety 'C16 H16 I Ta'
_chemical_formula_sum 'C16 H16 I Ta'
_chemical_formula_weight 516.14
_chemical_name_common 3149
_chemical_name_systematic
;
(\h^4^-Cyclooctatetraene)(\h^8^-cyclooctatetraene)iodidotantalum(V)
;
_space_group_crystal_system monoclinic
_space_group_IT_number 12
_space_group_name_Hall '-C 2y'
_space_group_name_H-M_alt 'C 1 2/m 1'
_symmetry_space_group_name_Hall '-C 2y'
_symmetry_space_group_name_H-M 'C 1 2/m 1'
_atom_sites_solution_hydrogens geom
_atom_sites_solution_primary direct
_atom_sites_solution_secondary difmap
_audit_creation_method SHELXL-2014
_cell_angle_alpha 90
_cell_angle_beta 113.522(2)
_cell_angle_gamma 90
_cell_formula_units_Z 4
_cell_length_a 14.3626(14)
_cell_length_b 11.0200(11)
_cell_length_c 9.3467(9)
_cell_measurement_reflns_used 937
_cell_measurement_temperature 173(2)
_cell_measurement_theta_max 27.47
_cell_measurement_theta_min 2.41
_cell_volume 1356.4(2)
_computing_cell_refinement 'SAINT (Bruker, 2003)'
_computing_data_collection 'SMART (Bruker, 2003)'
_computing_data_reduction 'SAINT (Bruker, 2003)'
_computing_molecular_graphics 'SHELXTL (Sheldrick, 2008)'
_computing_publication_material 'SHELXTL (Sheldrick, 2008)'
_computing_structure_refinement 'SHELXL-2014 (Sheldrick, 2008)'
_computing_structure_solution 'SHELXS-97 (Sheldrick, 2008)'
_diffrn_ambient_temperature 173(2)
_diffrn_measured_fraction_theta_full 0.999
_diffrn_measured_fraction_theta_max 1.000
_diffrn_measurement_device_type 'Siemens SMART CCD platform'
_diffrn_measurement_method '\w scans'
_diffrn_radiation_type MoK\a
_diffrn_radiation_wavelength 0.71073
_diffrn_reflns_av_R_equivalents 0.0196
_diffrn_reflns_limit_h_max 18
_diffrn_reflns_limit_h_min -18
_diffrn_reflns_limit_k_max 14
_diffrn_reflns_limit_k_min -14
_diffrn_reflns_limit_l_max 12
_diffrn_reflns_limit_l_min -12
_diffrn_reflns_number 8110
_diffrn_reflns_theta_full 27.485
_diffrn_reflns_theta_max 27.471
_diffrn_reflns_theta_min 2.377
_exptl_absorpt_coefficient_mu 10.358
_exptl_absorpt_correction_T_max 0.4305
_exptl_absorpt_correction_T_min 0.3177
_exptl_absorpt_correction_type multi-scan
_exptl_absorpt_process_details '(SADABS; Sheldrick, 2012)'
_exptl_crystal_colour red-purple
_exptl_crystal_density_diffrn 2.527
_exptl_crystal_description block
_exptl_crystal_F_000 952
_exptl_crystal_size_max 0.10
_exptl_crystal_size_mid 0.10
_exptl_crystal_size_min 0.10
_refine_diff_density_max 1.038
_refine_diff_density_min -0.717
_refine_ls_extinction_method none
_refine_ls_goodness_of_fit_ref 1.079
_refine_ls_hydrogen_treatment constr
_refine_ls_matrix_type full
_refine_ls_number_parameters 97
_refine_ls_number_reflns 1636
_refine_ls_number_restraints 96
_refine_ls_restrained_S_all 1.079
_refine_ls_R_factor_all 0.0200
_refine_ls_R_factor_gt 0.0173
_refine_ls_shift/su_max 0.003
_refine_ls_shift/su_mean 0.001
_refine_ls_structure_factor_coef Fsqd
_refine_ls_weighting_details 'w=1/[\s^2^(Fo^2^)+(0.0180P)^2^+5.3173P] where P=(Fo^2^+2Fc^2^)/3'
_refine_ls_weighting_scheme calc
_refine_ls_wR_factor_gt 0.0394
_refine_ls_wR_factor_ref 0.0400
_reflns_number_gt 1520
_reflns_number_total 1636
_reflns_threshold_expression I>2\s(I)
_cod_data_source_file lh5707sup1.cf
_cod_data_source_block I
_cod_database_code 2239641
_cod_database_fobs_code 2239641
_shelx_space_group_comment
;
The symmetry employed for this shelxl refinement is uniquely defined
by the following loop, which should always be used as a source of
symmetry information in preference to the above space-group names.
They are only intended as comments.
;
_shelx_estimated_absorpt_t_min 0.424
_shelx_estimated_absorpt_t_max 0.424
_shelxl_version_number 2.014

loop_
_space_group_symop_operation_xyz
'x, y, z'
'-x, y, -z'
'x+1/2, y+1/2, z'
'-x+1/2, y+1/2, -z'
'-x, -y, -z'
'x, -y, z'
'-x+1/2, -y+1/2, -z'
'x+1/2, -y+1/2, z'

loop_
_atom_site_type_symbol
_atom_site_label
_atom_site_fract_x
_atom_site_fract_y
_atom_site_fract_z
_atom_site_U_iso_or_equiv
_atom_site_adp_type
_atom_site_calc_flag
_atom_site_occupancy
_atom_site_disorder_assembly
_atom_site_disorder_group
Ta Ta1 0.28337(2) 0.5000 0.16766(2) 0.01915(6) Uani d 1 . .
I I1 0.26793(2) 0.5000 -0.16320(4) 0.02953(8) Uani d 1 A .
C C1 0.1203(2) 0.4365(4) 0.0278(4) 0.0312(8) Uani d 1 . .
H H1 0.1043 0.4003 -0.0715 0.037 Uiso calc 1 . .
C C2 0.1398(3) 0.3549(3) 0.1493(5) 0.0356(9) Uani d 1 . .
H H2 0.1770 0.2859 0.1413 0.043 Uiso calc 1 . .
C C3 0.1160(3) 0.3522(4) 0.2844(5) 0.0455(11) Uani d 1 . .
H H3 0.1214 0.2729 0.3271 0.055 Uiso calc 1 . .
C C4 0.0875(3) 0.4358(5) 0.3660(5) 0.0531(13) Uani d 1 . .
H H4 0.0626 0.4012 0.4371 0.064 Uiso calc 1 . .
C C5 0.4245(10) 0.3628(8) 0.2362(15) 0.039(3) Uani d 0.5 A -1
H H5 0.4396 0.2896 0.1962 0.047 Uiso calc 0.5 A -1
C C6 0.3753(8) 0.3428(9) 0.3361(12) 0.038(4) Uani d 0.5 A -1
H H6 0.3574 0.2602 0.3398 0.046 Uiso calc 0.5 A -1
C C7 0.3473(7) 0.4163(9) 0.4297(10) 0.042(2) Uani d 0.5 A -1
H H7 0.3298 0.3703 0.5013 0.050 Uiso calc 0.5 A -1
C C8 0.3375(6) 0.5382(8) 0.4486(9) 0.042(3) Uani d 0.5 A -1
H H8 0.3127 0.5560 0.5266 0.051 Uiso calc 0.5 A -1
C C9 0.3558(12) 0.6407(8) 0.3790(17) 0.039(3) Uani d 0.5 A -1
H H9 0.3318 0.7123 0.4097 0.047 Uiso calc 0.5 A -1
C C10 0.4007(7) 0.6649(8) 0.2747(12) 0.038(4) Uani d 0.5 A -1
H H10 0.4011 0.7488 0.2518 0.046 Uiso calc 0.5 A -1
C C11 0.4453(7) 0.5925(8) 0.1965(11) 0.042(2) Uani d 0.5 A -1
H H11 0.4749 0.6393 0.1400 0.050 Uiso calc 0.5 A -1
C C12 0.4570(5) 0.4667(6) 0.1811(8) 0.042(3) Uani d 0.5 A -1
H H12 0.4949 0.4481 0.1208 0.051 Uiso calc 0.5 A -1

loop_
_atom_site_aniso_label
_atom_site_aniso_U_11
_atom_site_aniso_U_22
_atom_site_aniso_U_33
_atom_site_aniso_U_12
_atom_site_aniso_U_13
_atom_site_aniso_U_23
Ta1 0.01532(9) 0.02046(10) 0.01810(10) 0.000 0.00291(7) 0.000
I1 0.03124(17) 0.03438(18) 0.02409(16) 0.000 0.01224(13) 0.000
C1 0.0182(15) 0.045(2) 0.0268(17) -0.0062(15) 0.0053(13) -0.0106(16)
C2 0.0215(17) 0.0272(18) 0.049(2) -0.0006(14) 0.0037(16) -0.0047(16)
C3 0.0277(19) 0.047(2) 0.047(2) -0.0136(18) -0.0006(18) 0.020(2)
C4 0.0250(18) 0.105(4) 0.027(2) -0.011(2) 0.0080(16) 0.017(2)
C5 0.024(6) 0.055(6) 0.029(6) 0.012(5) 0.001(3) -0.019(5)
C6 0.027(9) 0.027(3) 0.045(13) -0.007(3) -0.002(5) 0.008(3)
C7 0.0205(16) 0.079(8) 0.0247(18) -0.008(2) 0.0078(14) 0.001(2)
C8 0.0210(15) 0.079(8) 0.0248(17) -0.008(2) 0.0071(13) 0.000(2)
C9 0.024(6) 0.055(6) 0.029(6) 0.012(5) 0.001(3) -0.019(5)
C10 0.027(9) 0.027(3) 0.045(13) -0.007(3) -0.002(5) 0.008(3)
C11 0.0205(16) 0.079(8) 0.0247(18) -0.008(2) 0.0078(14) 0.001(2)
C12 0.0210(15) 0.079(8) 0.0248(17) -0.008(2) 0.0071(13) 0.000(2)

loop_
_atom_type_symbol
_atom_type_description
_atom_type_scat_dispersion_real
_atom_type_scat_dispersion_imag
_atom_type_scat_source
C C 0.0033 0.0016 'International Tables Vol C Tables 4.2.6.8 and 6.1.1.4'
H H 0.0000 0.0000 'International Tables Vol C Tables 4.2.6.8 and 6.1.1.4'
I I -0.4742 1.8119 'International Tables Vol C Tables 4.2.6.8 and 6.1.1.4'
Ta Ta -0.7052 6.5227 'International Tables Vol C Tables 4.2.6.8 and 6.1.1.4'

loop_
_geom_angle_atom_site_label_1
_geom_angle_atom_site_label_2
_geom_angle_atom_site_label_3
_geom_angle_site_symmetry_1
_geom_angle_site_symmetry_3
_geom_angle
C1 Ta1 C1 . 6_565 35.6(2)
C1 Ta1 C6 . . 109.2(3)
C1 Ta1 C6 6_565 . 141.1(2)
C1 Ta1 C9 . . 132.6(3)
C1 Ta1 C9 6_565 . 106.3(3)
C6 Ta1 C9 . . 89.0(3)
C1 Ta1 C5 . . 121.5(3)
C1 Ta1 C5 6_565 . 155.1(3)
C6 Ta1 C5 . . 34.1(2)
C9 Ta1 C5 . . 98.3(3)
C1 Ta1 C10 . . 148.7(2)
C1 Ta1 C10 6_565 . 113.2(2)
C6 Ta1 C10 . . 99.5(3)
C9 Ta1 C10 . . 33.7(2)
C5 Ta1 C10 . . 89.3(3)
C1 Ta1 C7 . . 110.4(3)
C1 Ta1 C7 6_565 . 125.5(2)
C6 Ta1 C7 . . 33.1(2)
C9 Ta1 C7 . . 63.2(3)
C5 Ta1 C7 . . 63.4(3)
C10 Ta1 C7 . . 87.0(3)
C1 Ta1 C11 . . 154.0(2)
C1 Ta1 C11 6_565 . 130.1(2)
C6 Ta1 C11 . . 88.8(3)
C9 Ta1 C11 . . 63.9(3)
C5 Ta1 C11 . . 64.5(3)
C10 Ta1 C11 . . 33.4(2)
C7 Ta1 C11 . . 95.0(3)
C1 Ta1 C8 . . 118.50(19)
C1 Ta1 C8 6_565 . 111.9(2)
C6 Ta1 C8 . . 63.8(3)
C9 Ta1 C8 . . 33.0(2)
C5 Ta1 C8 . . 87.1(3)
C10 Ta1 C8 . . 63.7(3)
C7 Ta1 C8 . . 32.5(2)
C11 Ta1 C8 . . 86.0(3)
C1 Ta1 C12 . . 139.89(19)
C1 Ta1 C12 6_565 . 148.81(18)
C6 Ta1 C12 . . 64.7(2)
C9 Ta1 C12 . . 87.5(4)
C5 Ta1 C12 . . 33.6(2)
C10 Ta1 C12 . . 64.3(3)
C7 Ta1 C12 . . 85.7(3)
C11 Ta1 C12 . . 33.2(2)
C8 Ta1 C12 . . 95.1(2)
C1 Ta1 C2 . . 32.60(13)
C1 Ta1 C2 6_565 . 62.58(13)
C6 Ta1 C2 . . 78.9(2)
C9 Ta1 C2 . . 122.1(2)
C5 Ta1 C2 . . 101.3(2)
C10 Ta1 C2 . . 155.6(2)
C7 Ta1 C2 . . 78.5(3)
C11 Ta1 C2 . . 165.8(2)
C8 Ta1 C2 . . 94.66(19)
C12 Ta1 C2 . . 132.81(18)
C1 Ta1 C2 . 6_565 62.58(13)
C1 Ta1 C2 6_565 6_565 32.60(13)
C6 Ta1 C2 . 6_565 136.4(2)
C9 Ta1 C2 . 6_565 74.0(3)
C5 Ta1 C2 . 6_565 169.2(3)
C10 Ta1 C2 . 6_565 88.2(2)
C7 Ta1 C2 . 6_565 106.0(2)
C11 Ta1 C2 . 6_565 116.8(2)
C8 Ta1 C2 . 6_565 82.4(2)
C12 Ta1 C2 . 6_565 149.84(18)
C2 Ta1 C2 . 6_565 77.28(17)
C1 Ta1 I1 . . 76.97(9)
C1 Ta1 I1 6_565 . 76.97(9)
C6 Ta1 I1 . . 118.5(2)
C9 Ta1 I1 . . 132.5(2)
C5 Ta1 I1 . . 89.0(3)
C10 Ta1 I1 . . 100.3(2)
C7 Ta1 I1 . . 151.54(19)
C11 Ta1 I1 . . 77.9(2)
C8 Ta1 I1 . . 163.56(16)
C12 Ta1 I1 . . 73.25(16)
C2 Ta1 I1 . . 101.77(9)
C2 Ta1 I1 6_565 . 101.77(9)
C2 C1 C1 . 6_565 130.4(2)
C2 C1 Ta1 . . 84.5(2)
C1 C1 Ta1 6_565 . 72.20(10)
C2 C1 H1 . . 114.8
C1 C1 H1 6_565 . 114.8
Ta1 C1 H1 . . 118.6
C1 C2 C3 . . 133.9(4)
C1 C2 Ta1 . . 62.89(19)
C3 C2 Ta1 . . 115.0(2)
C1 C2 H2 . . 113.0
C3 C2 H2 . . 113.0
Ta1 C2 H2 . . 92.4
C4 C3 C2 . . 135.3(4)
C4 C3 H3 . . 112.4
C2 C3 H3 . . 112.4
C3 C4 C4 . 6_565 132.7(3)
C3 C4 H4 . . 113.7
C4 C4 H4 6_565 . 113.7
C6 C5 C12 . . 134.7(8)
C6 C5 Ta1 . . 71.3(5)
C12 C5 Ta1 . . 76.0(6)
C6 C5 H5 . . 112.7
C12 C5 H5 . . 112.7
Ta1 C5 H5 . . 136.9
C7 C6 C5 . . 133.8(8)
C7 C6 Ta1 . . 76.2(6)
C5 C6 Ta1 . . 74.6(6)
C7 C6 H6 . . 113.1
C5 C6 H6 . . 113.1
Ta1 C6 H6 . . 129.8
C6 C7 C8 . . 137.5(9)
C6 C7 Ta1 . . 70.7(6)
C8 C7 Ta1 . . 75.0(6)
C6 C7 H7 . . 111.3
C8 C7 H7 . . 111.3
Ta1 C7 H7 . . 144.5
C7 C8 C9 . . 133.9(9)
C7 C8 Ta1 . . 72.5(6)
C9 C8 Ta1 . . 71.0(6)
C7 C8 H8 . . 113.1
C9 C8 H8 . . 113.1
Ta1 C8 H8 . . 143.0
C8 C9 C10 . . 135.7(8)
C8 C9 Ta1 . . 76.0(6)
C10 C9 Ta1 . . 73.6(6)
C8 C9 H9 . . 112.2
C10 C9 H9 . . 112.2
Ta1 C9 H9 . . 134.1
C9 C10 C11 . . 133.9(9)
C9 C10 Ta1 . . 72.7(6)
C11 C10 Ta1 . . 75.1(6)
C9 C10 H10 . . 113.0
C11 C10 H10 . . 113.0
Ta1 C10 H10 . . 135.0
C10 C11 C12 . . 135.4(8)
C10 C11 Ta1 . . 71.5(5)
C12 C11 Ta1 . . 74.2(5)
C10 C11 H11 . . 112.3
C12 C11 H11 . . 112.3
Ta1 C11 H11 . . 141.1
C11 C12 C5 . . 133.7(8)
C11 C12 Ta1 . . 72.6(5)
C5 C12 Ta1 . . 70.4(6)
C11 C12 H12 . . 113.1
C5 C12 H12 . . 113.1
Ta1 C12 H12 . . 143.8

loop_
_geom_bond_atom_site_label_1
_geom_bond_atom_site_label_2
_geom_bond_site_symmetry_2
_geom_bond_distance
Ta1 C1 . 2.290(3)
Ta1 C1 6_565 2.290(3)
Ta1 C6 . 2.359(10)
Ta1 C9 . 2.397(13)
Ta1 C5 . 2.402(12)
Ta1 C10 . 2.408(9)
Ta1 C7 . 2.429(9)
Ta1 C11 . 2.454(9)
Ta1 C8 . 2.459(8)
Ta1 C12 . 2.474(7)
Ta1 C2 . 2.560(4)
Ta1 C2 6_565 2.560(4)
Ta1 I1 . 3.0107(5)
C1 C2 . 1.386(5)
C1 C1 6_565 1.400(8)
C1 H1 . 0.9500
C2 C3 . 1.435(6)
C2 H2 . 0.9500
C3 C4 . 1.359(7)
C3 H3 . 0.9500
C4 C4 6_565 1.416(11)
C4 H4 . 0.9500
C5 C6 . 1.396(9)
C5 C12 . 1.410(9)
C5 H5 . 0.9500
C6 C7 . 1.365(9)
C6 H6 . 0.9500
C7 C8 . 1.369(9)
C7 H7 . 0.9500
C8 C9 . 1.381(9)
C8 H8 . 0.9500
C9 C10 . 1.392(9)
C9 H9 . 0.9500
C10 C11 . 1.399(9)
C10 H10 . 0.9500
C11 C12 . 1.410(9)
C11 H11 . 0.9500
C12 H12 . 0.9500

loop_
_geom_torsion_atom_site_label_1
_geom_torsion_atom_site_label_2
_geom_torsion_atom_site_label_3
_geom_torsion_atom_site_label_4
_geom_torsion_site_symmetry_1
_geom_torsion_site_symmetry_4
_geom_torsion
C1 C1 C2 C3 6_565 . 38.6(5)
Ta1 C1 C2 C3 . . 99.6(4)
C1 C1 C2 Ta1 6_565 . -60.97(17)
C1 C2 C3 C4 . . -18.5(8)
Ta1 C2 C3 C4 . . 57.1(5)
C2 C3 C4 C4 . 6_565 -13.5(6)
C12 C5 C6 C7 . . -7(2)
Ta1 C5 C6 C7 . . -52.8(12)
C12 C5 C6 Ta1 . . 46.1(13)
C5 C6 C7 C8 . . 14(2)
Ta1 C6 C7 C8 . . -37.9(15)
C5 C6 C7 Ta1 . . 52.2(12)
C6 C7 C8 C9 . . -2(3)
Ta1 C7 C8 C9 . . -39.1(15)
C6 C7 C8 Ta1 . . 36.9(15)
C7 C8 C9 C10 . . -8(3)
Ta1 C8 C9 C10 . . -47.7(16)
C7 C8 C9 Ta1 . . 39.5(14)
C8 C9 C10 C11 . . 1(2)
Ta1 C9 C10 C11 . . -47.7(12)
C8 C9 C10 Ta1 . . 48.4(16)
C9 C10 C11 C12 . . 6(2)
Ta1 C10 C11 C12 . . -41.4(14)
C9 C10 C11 Ta1 . . 47.0(12)
C10 C11 C12 C5 . . 3(2)
Ta1 C11 C12 C5 . . -38.2(13)
C10 C11 C12 Ta1 . . 40.7(14)
C6 C5 C12 C11 . . -6(2)
Ta1 C5 C12 C11 . . 38.8(13)
C6 C5 C12 Ta1 . . -44.7(13)
